data_4304604
loop_
_publ_author_name
'Jia-Mei Chen'
'Xiao-Mei Zhuang'
'Li-Zi Yang'
'Long Jiang'
'Xiao-Long Feng'
'Tong-Bu Lu'

_publ_section_title
;
Anion Recognition of Chloride and Bromide by a Rigid Dicobalt(II) Cryptate
;
_journal_name_full 'Inorganic Chemistry'
_journal_page_first 3158
_journal_page_last 3165
_journal_paper_doi 10.1021/ic702143d
_journal_volume 47
_journal_year 2008
_chemical_formula_sum 'C42 H65 Br Cl3 Co2 N11 O14'
_chemical_formula_weight 1252.17
_chemical_name_systematic
; 
 ? 
;
_space_group_IT_number 2
_symmetry_cell_setting triclinic
_symmetry_space_group_name_Hall '-P 1'
_symmetry_space_group_name_H-M 'P -1'
_atom_sites_solution_hydrogens geom
_atom_sites_solution_primary direct
_atom_sites_solution_secondary difmap
_audit_creation_method SHELXL-97
_cell_angle_alpha 87.381(2)
_cell_angle_beta 66.139(2)
_cell_angle_gamma 82.061(2)
_cell_formula_units_Z 2
_cell_length_a 13.2069(14)
_cell_length_b 14.0364(15)
_cell_length_c 15.7383(17)
_cell_measurement_reflns_used 7354
_cell_measurement_temperature 293(2)
_cell_measurement_theta_max 26.958
_cell_measurement_theta_min 2.385
_cell_volume 2642.4(5)
_computing_cell_refinement 'Bruker SMART'
_computing_data_collection 'Bruker SMART'
_computing_data_reduction 'Bruker SAINT'
_computing_molecular_graphics 'Bruker SHELXTL'
_computing_publication_material 'Bruker SHELXTL'
_computing_structure_refinement 'SHELXL-97 (Sheldrick, 1997)'
_computing_structure_solution 'SHELXS-97 (Sheldrick, 1990)'
_diffrn_ambient_temperature 293(2)
_diffrn_measured_fraction_theta_full 0.987
_diffrn_measured_fraction_theta_max 0.987
_diffrn_measurement_device_type 'CCD area detector'
_diffrn_measurement_method 'phi and omega scans'
_diffrn_radiation_monochromator graphite
_diffrn_radiation_source 'fine-focus sealed tube'
_diffrn_radiation_type MoK\a
_diffrn_radiation_wavelength 0.71073
_diffrn_reflns_av_R_equivalents 0.0216
_diffrn_reflns_av_sigmaI/netI 0.0408
_diffrn_reflns_limit_h_max 16
_diffrn_reflns_limit_h_min -16
_diffrn_reflns_limit_k_max 17
_diffrn_reflns_limit_k_min -16
_diffrn_reflns_limit_l_max 19
_diffrn_reflns_limit_l_min -19
_diffrn_reflns_number 19250
_diffrn_reflns_theta_full 26.00
_diffrn_reflns_theta_max 26.00
_diffrn_reflns_theta_min 1.41
_exptl_absorpt_coefficient_mu 1.608
_exptl_absorpt_correction_T_max 0.5380
_exptl_absorpt_correction_T_min 0.5124
_exptl_absorpt_correction_type multi-scan
_exptl_absorpt_process_details 'SADABS (Sheldrick, 1996)'
_exptl_crystal_colour purple
_exptl_crystal_density_diffrn 1.574
_exptl_crystal_density_method 'not measured'
_exptl_crystal_description block
_exptl_crystal_F_000 1292
_exptl_crystal_size_max 0.48
_exptl_crystal_size_mid 0.47
_exptl_crystal_size_min 0.44
_refine_diff_density_max 0.821
_refine_diff_density_min -0.584
_refine_diff_density_rms 0.083
_refine_ls_extinction_method none
_refine_ls_goodness_of_fit_ref 1.021
_refine_ls_hydrogen_treatment mixed
_refine_ls_matrix_type full
_refine_ls_number_parameters 661
_refine_ls_number_reflns 10267
_refine_ls_number_restraints 6
_refine_ls_restrained_S_all 1.021
_refine_ls_R_factor_all 0.0752
_refine_ls_R_factor_gt 0.0424
_refine_ls_shift/su_max 0.001
_refine_ls_shift/su_mean 0.000
_refine_ls_structure_factor_coef Fsqd
_refine_ls_weighting_details 'calc w=1/[\s^2^(Fo^2^)+(0.0606P)^2^+2.4209P] where P=(Fo^2^+2Fc^2^)/3'
_refine_ls_weighting_scheme calc
_refine_ls_wR_factor_gt 0.1058
_refine_ls_wR_factor_ref 0.1247
_reflns_number_gt 6831
_reflns_number_total 10267
_reflns_threshold_expression >2sigma(I)
_cod_data_source_file ic702143d-file005.cif
_cod_data_source_block 0504011m
_cod_depositor_comments
;
The following automatic conversions were performed:
'_symmetry_cell_setting' value 'Triclinic' changed to 'triclinic'
according to '/home/saulius/struct/CIF-dictionaries/cif_core.dic'
dictionary named 'cif_core.dic' version 2.4.1 from 2010-06-29.

Automatic conversion script
Id: cif_fix_enum 1527 2010-12-29 10:47:43Z saulius 
;
_cod_database_code 4304604

loop_
_symmetry_equiv_pos_as_xyz
'x, y, z'
'-x, -y, -z'

loop_
_atom_site_label
_atom_site_type_symbol
_atom_site_fract_x
_atom_site_fract_y
_atom_site_fract_z
_atom_site_U_iso_or_equiv
_atom_site_adp_type
_atom_site_occupancy
_atom_site_symmetry_multiplicity
_atom_site_calc_flag
_atom_site_refinement_flags
_atom_site_disorder_assembly
_atom_site_disorder_group
Br1 Br 0.79372(3) 0.27804(2) 0.25095(2) 0.03064(10) Uani 1 1 d . . .
C1 C 1.0054(4) 0.1597(3) 0.4738(3) 0.0457(10) Uani 1 1 d . . .
H1A H 1.0187 0.1624 0.5299 0.055 Uiso 1 1 calc R . .
H1B H 1.0604 0.1106 0.4329 0.055 Uiso 1 1 calc R . .
C2 C 0.8898(3) 0.1346(3) 0.4980(3) 0.0435(10) Uani 1 1 d . . .
H2A H 0.8834 0.0715 0.5261 0.052 Uiso 1 1 calc R . .
H2B H 0.8351 0.1810 0.5426 0.052 Uiso 1 1 calc R . .
C3 C 0.9735(4) 0.3345(3) 0.4955(3) 0.0469(10) Uani 1 1 d . . .
H3A H 1.0329 0.3496 0.5119 0.056 Uiso 1 1 calc R . .
H3B H 0.9140 0.3156 0.5515 0.056 Uiso 1 1 calc R . .
C4 C 0.9298(3) 0.4221(3) 0.4551(3) 0.0443(10) Uani 1 1 d . . .
H4A H 0.8966 0.4731 0.5016 0.053 Uiso 1 1 calc R . .
H4B H 0.9907 0.4452 0.4028 0.053 Uiso 1 1 calc R . .
C5 C 1.1322(3) 0.2607(3) 0.3607(3) 0.0469(10) Uani 1 1 d . . .
H5A H 1.1839 0.2273 0.3851 0.056 Uiso 1 1 calc R . .
H5B H 1.1449 0.3275 0.3518 0.056 Uiso 1 1 calc R . .
C6 C 1.1518(3) 0.2158(3) 0.2690(3) 0.0445(10) Uani 1 1 d . . .
H6A H 1.2269 0.2222 0.2243 0.053 Uiso 1 1 calc R . .
H6B H 1.1445 0.1478 0.2772 0.053 Uiso 1 1 calc R . .
C7 C 0.4593(3) 0.2712(3) 0.1387(3) 0.0445(10) Uani 1 1 d . . .
H7A H 0.4255 0.2463 0.1014 0.053 Uiso 1 1 calc R . .
H7B H 0.4089 0.3253 0.1752 0.053 Uiso 1 1 calc R . .
C8 C 0.4783(3) 0.1935(3) 0.2027(3) 0.0409(9) Uani 1 1 d . . .
H8A H 0.4074 0.1740 0.2448 0.049 Uiso 1 1 calc R . .
H8B H 0.5249 0.1376 0.1666 0.049 Uiso 1 1 calc R . .
C9 C 0.6265(4) 0.2400(3) -0.0054(3) 0.0453(10) Uani 1 1 d . . .
H9A H 0.6046 0.2639 -0.0551 0.054 Uiso 1 1 calc R . .
H9B H 0.6065 0.1755 0.0096 0.054 Uiso 1 1 calc R . .
C10 C 0.7512(3) 0.2376(3) -0.0367(3) 0.0449(10) Uani 1 1 d . . .
H10A H 0.7904 0.1935 -0.0889 0.054 Uiso 1 1 calc R . .
H10B H 0.7722 0.3011 -0.0563 0.054 Uiso 1 1 calc R . .
C11 C 0.5528(4) 0.4051(3) 0.0511(3) 0.0447(10) Uani 1 1 d . . .
H11A H 0.4825 0.4197 0.0444 0.054 Uiso 1 1 calc R . .
H11B H 0.6126 0.4166 -0.0079 0.054 Uiso 1 1 calc R . .
C12 C 0.5534(3) 0.4696(3) 0.1256(3) 0.0424(9) Uani 1 1 d . . .
H12A H 0.5479 0.5363 0.1071 0.051 Uiso 1 1 calc R . .
H12B H 0.4898 0.4623 0.1835 0.051 Uiso 1 1 calc R . .
C13 C 0.9149(4) 0.0393(3) 0.3627(3) 0.0444(10) Uani 1 1 d . . .
C14 C 0.8886(4) 0.0387(3) 0.2789(3) 0.0406(9) Uani 1 1 d . . .
C15 C 0.7823(4) 0.0276(3) 0.2864(3) 0.0439(10) Uani 1 1 d . . .
H15 H 0.7293 0.0111 0.3433 0.053 Uiso 1 1 calc R . .
C16 C 0.7537(3) 0.0404(3) 0.2113(3) 0.0428(10) Uani 1 1 d . . .
H16 H 0.6824 0.0314 0.2179 0.051 Uiso 1 1 calc R . .
C17 C 0.8303(3) 0.0667(3) 0.1257(3) 0.0389(9) Uani 1 1 d . . .
C18 C 0.9391(4) 0.0710(3) 0.1155(3) 0.0430(10) Uani 1 1 d . . .
H18 H 0.9929 0.0842 0.0577 0.052 Uiso 1 1 calc R . .
C19 C 0.9677(3) 0.0559(3) 0.1907(3) 0.0422(10) Uani 1 1 d . . .
H19 H 1.0413 0.0572 0.1823 0.051 Uiso 1 1 calc R . .
C20 C 0.7960(4) 0.0984(3) 0.0487(3) 0.0477(10) Uani 1 1 d . . .
H20A H 0.7259 0.0754 0.0593 0.057 Uiso 1 1 calc R . .
H20B H 0.8519 0.0707 -0.0095 0.057 Uiso 1 1 calc R . .
C21 C 0.7318(3) 0.4031(3) 0.5045(3) 0.0439(10) Uani 1 1 d . . .
H21A H 0.7354 0.3592 0.5530 0.053 Uiso 1 1 calc R . .
H21B H 0.7110 0.4679 0.5301 0.053 Uiso 1 1 calc R . .
C22 C 0.6465(3) 0.3789(3) 0.4728(2) 0.0371(9) Uani 1 1 d . . .
C23 C 0.6064(3) 0.4433(3) 0.4210(3) 0.0384(9) Uani 1 1 d . . .
H23 H 0.6262 0.5052 0.4121 0.046 Uiso 1 1 calc R . .
C24 C 0.5373(3) 0.4169(3) 0.3823(3) 0.0375(9) Uani 1 1 d . . .
H24 H 0.5101 0.4615 0.3486 0.045 Uiso 1 1 calc R . .
C25 C 0.5080(3) 0.3240(3) 0.3933(2) 0.0347(8) Uani 1 1 d . . .
C26 C 0.5422(3) 0.2613(3) 0.4505(2) 0.0384(9) Uani 1 1 d . . .
H26 H 0.5196 0.2005 0.4621 0.046 Uiso 1 1 calc R . .
C27 C 0.6094(3) 0.2892(3) 0.4895(2) 0.0393(9) Uani 1 1 d . . .
H27 H 0.6308 0.2469 0.5283 0.047 Uiso 1 1 calc R . .
C28 C 0.4506(3) 0.2904(3) 0.3383(3) 0.0406(9) Uani 1 1 d . . .
H28A H 0.4139 0.3453 0.3174 0.049 Uiso 1 1 calc R . .
H28B H 0.3941 0.2514 0.3770 0.049 Uiso 1 1 calc R . .
C29 C 1.1070(3) 0.3552(3) 0.1850(3) 0.0443(10) Uani 1 1 d . . .
H29A H 1.1807 0.3410 0.1355 0.053 Uiso 1 1 calc R . .
H29B H 1.1117 0.3995 0.2284 0.053 Uiso 1 1 calc R . .
C30 C 1.0261(3) 0.4008(3) 0.1453(3) 0.0389(9) Uani 1 1 d . . .
C31 C 1.0228(3) 0.3613(3) 0.0674(3) 0.0424(10) Uani 1 1 d . . .
H31 H 1.0783 0.3126 0.0338 0.051 Uiso 1 1 calc R . .
C32 C 0.9379(3) 0.3938(3) 0.0394(3) 0.0402(9) Uani 1 1 d . . .
H32 H 0.9366 0.3669 -0.0130 0.048 Uiso 1 1 calc R . .
C33 C 0.8545(3) 0.4660(3) 0.0883(3) 0.0362(9) Uani 1 1 d . . .
C34 C 0.8636(3) 0.5110(3) 0.1613(3) 0.0417(10) Uani 1 1 d . . .
H34 H 0.8115 0.5632 0.1918 0.050 Uiso 1 1 calc R . .
C35 C 0.9489(3) 0.4791(3) 0.1888(3) 0.0423(10) Uani 1 1 d . . .
H35 H 0.9547 0.5106 0.2370 0.051 Uiso 1 1 calc R . .
C36 C 0.7527(3) 0.4896(3) 0.0684(3) 0.0434(10) Uani 1 1 d . . .
H36A H 0.7681 0.4668 0.0066 0.052 Uiso 1 1 calc R . .
H36B H 0.7319 0.5587 0.0706 0.052 Uiso 1 1 calc R . .
C37 C 0.2597(8) 0.9403(6) 0.2116(7) 0.111(3) Uani 1 1 d . . .
C38 C 0.3655(7) 0.9817(6) 0.1449(7) 0.144(3) Uani 1 1 d . . .
H38A H 0.4040 0.9400 0.0916 0.216 Uiso 1 1 calc R . .
H38B H 0.4137 0.9865 0.1762 0.216 Uiso 1 1 calc R . .
H38C H 0.3449 1.0444 0.1252 0.216 Uiso 1 1 calc R . .
C39 C 0.5291(6) 0.6923(5) 0.2615(4) 0.0826(18) Uani 1 1 d . . .
C40 C 0.4608(6) 0.7807(5) 0.2541(5) 0.117(3) Uani 1 1 d . . .
H40A H 0.4771 0.7938 0.1899 0.175 Uiso 1 1 calc R . .
H40B H 0.4771 0.8331 0.2815 0.175 Uiso 1 1 calc R . .
H40C H 0.3832 0.7732 0.2862 0.175 Uiso 1 1 calc R . .
C41 C 0.7721(7) 0.6883(5) 0.3775(5) 0.100(2) Uani 1 1 d . . .
C42 C 0.7288(7) 0.7768(5) 0.3387(5) 0.128(3) Uani 1 1 d . . .
H42A H 0.7321 0.7622 0.2785 0.192 Uiso 1 1 calc R . .
H42B H 0.7738 0.8268 0.3331 0.192 Uiso 1 1 calc R . .
H42C H 0.6528 0.7979 0.3796 0.192 Uiso 1 1 calc R . .
Cl1 Cl 0.23221(9) 0.55945(8) 0.24990(7) 0.0504(3) Uani 1 1 d . . .
Cl2 Cl 0.70352(11) 0.84460(11) 0.02941(9) 0.0727(4) Uani 1 1 d . . .
Cl3 Cl 0.36577(11) 0.02489(8) 0.41640(8) 0.0575(3) Uani 1 1 d . . .
Co2 Co 0.67504(4) 0.29189(3) 0.15852(3) 0.02835(13) Uani 1 1 d . . .
Co3 Co 0.91029(4) 0.26711(3) 0.34473(3) 0.02860(13) Uani 1 1 d . . .
N1 N 1.0164(3) 0.2544(2) 0.4271(2) 0.0363(7) Uani 1 1 d . . .
N2 N 0.8676(3) 0.1348(2) 0.4128(2) 0.0349(7) Uani 1 1 d . . .
H2C H 0.7921 0.1384 0.4328 0.042 Uiso 1 1 calc R . .
N3 N 0.8446(2) 0.3959(2) 0.4241(2) 0.0351(7) Uani 1 1 d . . .
H3C H 0.8382 0.4424 0.3836 0.042 Uiso 1 1 calc R . .
N4 N 1.0695(2) 0.2640(2) 0.2341(2) 0.0358(7) Uani 1 1 d . . .
H4C H 1.0700 0.2239 0.1900 0.043 Uiso 1 1 calc R . .
N5 N 0.5680(3) 0.3033(2) 0.0771(2) 0.0351(7) Uani 1 1 d . . .
N6 N 0.5336(2) 0.2323(2) 0.2560(2) 0.0339(7) Uani 1 1 d . . .
H6C H 0.5617 0.1801 0.2799 0.041 Uiso 1 1 calc R . .
N7 N 0.7825(3) 0.2058(2) 0.0417(2) 0.0376(7) Uani 1 1 d . . .
H7C H 0.8517 0.2228 0.0264 0.045 Uiso 1 1 calc R . .
N8 N 0.6583(2) 0.4427(2) 0.1390(2) 0.0348(7) Uani 1 1 d . . .
H8C H 0.6457 0.4692 0.1947 0.042 Uiso 1 1 calc R . .
N9 N 0.1831(6) 0.9104(6) 0.2535(5) 0.125(3) Uani 1 1 d . . .
N10 N 0.5779(5) 0.6250(4) 0.2660(4) 0.0903(16) Uani 1 1 d . . .
N11 N 0.7971(6) 0.6216(4) 0.4046(5) 0.122(2) Uani 1 1 d . . .
O1 O 0.2619(4) 0.4819(3) 0.2985(3) 0.1140(16) Uani 1 1 d . . .
O2 O 0.1158(3) 0.5768(3) 0.2895(3) 0.1093(16) Uani 1 1 d . . .
O3 O 0.2706(4) 0.5303(4) 0.1572(2) 0.1085(15) Uani 1 1 d . . .
O4 O 0.2751(4) 0.6410(3) 0.2597(4) 0.1290(19) Uani 1 1 d . . .
O5 O 0.7493(5) 0.8173(6) 0.0971(4) 0.166(3) Uani 1 1 d . . .
O6 O 0.6549(5) 0.7690(5) 0.0205(4) 0.151(2) Uani 1 1 d . . .
O7 O 0.6283(4) 0.9264(4) 0.0652(4) 0.141(2) Uani 1 1 d . . .
O8 O 0.7900(4) 0.8633(4) -0.0542(3) 0.1253(19) Uani 1 1 d . . .
O9 O 0.3543(3) -0.0655(3) 0.4582(3) 0.0941(13) Uani 1 1 d . . .
O10 O 0.4731(3) 0.0339(3) 0.3540(3) 0.1205(19) Uani 1 1 d . . .
O11 O 0.2936(4) 0.0441(4) 0.3708(4) 0.139(2) Uani 1 1 d . . .
O12 O 0.3277(7) 0.0965(4) 0.4835(4) 0.184(3) Uani 1 1 d . . .
O13 O 0.0226(3) 0.1977(3) 0.8961(3) 0.0977(13) Uani 1 1 d D . .
H13A H 0.0945 0.1974 0.8869 0.147 Uiso 1 1 d RD . .
H13B H 0.0156 0.2052 0.8411 0.147 Uiso 1 1 d RD . .
O14 O 0.0117(5) 0.7846(4) 0.2748(3) 0.1362(19) Uani 1 1 d D . .
H14A H 0.0614 0.8228 0.2763 0.204 Uiso 1 1 d RD . .
H14B H 0.0178 0.7296 0.3054 0.204 Uiso 1 1 d RD . .

loop_
_atom_site_aniso_label
_atom_site_aniso_U_11
_atom_site_aniso_U_22
_atom_site_aniso_U_33
_atom_site_aniso_U_23
_atom_site_aniso_U_13
_atom_site_aniso_U_12
Br1 0.02975(19) 0.0324(2) 0.02938(19) 0.00287(14) -0.01156(15) -0.00469(15)
C1 0.050(3) 0.048(3) 0.048(2) 0.015(2) -0.030(2) -0.008(2)
C2 0.049(2) 0.046(2) 0.038(2) 0.0141(18) -0.0197(19) -0.013(2)
C3 0.052(3) 0.055(3) 0.046(2) 0.003(2) -0.030(2) -0.015(2)
C4 0.046(2) 0.042(2) 0.050(2) -0.0018(19) -0.022(2) -0.0144(19)
C5 0.036(2) 0.056(3) 0.055(3) 0.013(2) -0.023(2) -0.013(2)
C6 0.028(2) 0.049(3) 0.050(2) 0.009(2) -0.0111(18) -0.0011(18)
C7 0.039(2) 0.060(3) 0.044(2) 0.013(2) -0.024(2) -0.017(2)
C8 0.038(2) 0.048(2) 0.043(2) 0.0112(18) -0.0194(19) -0.0205(19)
C9 0.056(3) 0.051(3) 0.036(2) 0.0027(19) -0.026(2) -0.009(2)
C10 0.051(3) 0.052(3) 0.029(2) 0.0001(18) -0.0146(19) -0.005(2)
C11 0.044(2) 0.055(3) 0.040(2) 0.0175(19) -0.0220(19) -0.008(2)
C12 0.040(2) 0.043(2) 0.044(2) 0.0103(18) -0.0177(19) -0.0034(18)
C13 0.058(3) 0.031(2) 0.046(2) 0.0028(18) -0.024(2) -0.0009(19)
C14 0.051(3) 0.0228(19) 0.044(2) 0.0033(16) -0.017(2) -0.0003(17)
C15 0.052(3) 0.031(2) 0.044(2) 0.0084(18) -0.013(2) -0.0127(19)
C16 0.044(2) 0.029(2) 0.055(3) -0.0017(18) -0.020(2) -0.0060(18)
C17 0.049(2) 0.024(2) 0.042(2) -0.0088(16) -0.018(2) 0.0028(17)
C18 0.047(2) 0.031(2) 0.040(2) -0.0057(17) -0.0085(19) 0.0033(18)
C19 0.036(2) 0.031(2) 0.051(2) -0.0029(18) -0.0110(19) 0.0039(17)
C20 0.059(3) 0.041(2) 0.043(2) -0.0121(19) -0.021(2) -0.001(2)
C21 0.044(2) 0.051(3) 0.033(2) -0.0088(18) -0.0106(18) -0.006(2)
C22 0.034(2) 0.043(2) 0.0264(19) -0.0074(16) -0.0045(16) 0.0000(17)
C23 0.035(2) 0.033(2) 0.036(2) -0.0059(17) -0.0042(17) -0.0007(17)
C24 0.030(2) 0.038(2) 0.033(2) 0.0002(17) -0.0042(17) 0.0062(17)
C25 0.0219(18) 0.045(2) 0.0284(19) 0.0020(16) -0.0023(15) -0.0010(16)
C26 0.035(2) 0.043(2) 0.031(2) 0.0056(17) -0.0062(17) -0.0084(18)
C27 0.039(2) 0.046(2) 0.0264(19) 0.0065(17) -0.0083(17) -0.0029(18)
C28 0.027(2) 0.056(3) 0.033(2) 0.0059(18) -0.0061(17) -0.0089(18)
C29 0.034(2) 0.051(3) 0.048(2) 0.016(2) -0.0120(19) -0.0209(19)
C30 0.034(2) 0.042(2) 0.040(2) 0.0155(18) -0.0109(18) -0.0198(18)
C31 0.038(2) 0.041(2) 0.037(2) 0.0085(18) -0.0034(18) -0.0097(18)
C32 0.046(2) 0.046(2) 0.0277(19) 0.0125(17) -0.0096(18) -0.022(2)
C33 0.040(2) 0.034(2) 0.035(2) 0.0176(17) -0.0122(18) -0.0166(17)
C34 0.044(2) 0.032(2) 0.043(2) 0.0023(17) -0.0103(19) -0.0093(18)
C35 0.048(2) 0.040(2) 0.041(2) 0.0078(18) -0.016(2) -0.018(2)
C36 0.049(2) 0.040(2) 0.041(2) 0.0148(18) -0.017(2) -0.0152(19)
C37 0.086(5) 0.110(6) 0.153(8) -0.052(6) -0.067(6) 0.013(5)
C38 0.112(7) 0.130(7) 0.199(10) -0.016(7) -0.073(7) -0.006(6)
C39 0.100(5) 0.059(4) 0.060(3) 0.001(3) -0.005(3) -0.002(3)
C40 0.118(6) 0.088(5) 0.095(5) 0.013(4) -0.001(4) 0.011(4)
C41 0.118(6) 0.062(4) 0.093(5) 0.000(4) -0.011(4) -0.029(4)
C42 0.169(8) 0.088(5) 0.097(5) 0.012(4) -0.019(5) -0.031(5)
Cl1 0.0491(6) 0.0533(7) 0.0466(6) 0.0040(5) -0.0147(5) -0.0151(5)
Cl2 0.0529(7) 0.0898(10) 0.0623(8) -0.0163(7) -0.0073(6) -0.0116(7)
Cl3 0.0657(8) 0.0490(7) 0.0533(7) 0.0163(5) -0.0155(6) -0.0250(6)
Co2 0.0282(3) 0.0310(3) 0.0254(2) 0.0053(2) -0.0100(2) -0.0062(2)
Co3 0.0274(3) 0.0295(3) 0.0289(3) 0.0046(2) -0.0108(2) -0.0064(2)
N1 0.0339(17) 0.0379(18) 0.0402(18) 0.0084(14) -0.0174(15) -0.0091(14)
N2 0.0320(17) 0.0347(18) 0.0361(17) 0.0069(14) -0.0115(14) -0.0071(14)
N3 0.0380(18) 0.0351(18) 0.0334(16) 0.0020(13) -0.0154(14) -0.0061(14)
N4 0.0317(17) 0.0382(18) 0.0376(17) 0.0050(14) -0.0134(14) -0.0087(14)
N5 0.0353(17) 0.0397(18) 0.0311(16) 0.0081(14) -0.0136(14) -0.0092(14)
N6 0.0308(17) 0.0381(18) 0.0338(16) 0.0101(14) -0.0130(14) -0.0112(14)
N7 0.0384(18) 0.0394(19) 0.0325(17) -0.0018(14) -0.0112(14) -0.0062(15)
N8 0.0357(17) 0.0373(18) 0.0303(16) 0.0061(13) -0.0129(14) -0.0043(14)
N9 0.082(4) 0.146(6) 0.150(7) -0.027(5) -0.057(5) 0.015(4)
N10 0.107(4) 0.055(3) 0.091(4) 0.000(3) -0.027(3) 0.007(3)
N11 0.125(5) 0.063(4) 0.177(7) 0.024(4) -0.061(5) -0.011(4)
O1 0.152(4) 0.094(3) 0.103(3) 0.037(3) -0.065(3) -0.004(3)
O2 0.055(2) 0.117(4) 0.132(4) -0.037(3) -0.010(2) -0.008(2)
O3 0.125(4) 0.137(4) 0.043(2) 0.003(2) -0.006(2) -0.036(3)
O4 0.142(4) 0.090(3) 0.185(5) 0.011(3) -0.081(4) -0.067(3)
O5 0.138(5) 0.272(8) 0.111(4) -0.017(5) -0.077(4) -0.012(5)
O6 0.168(5) 0.179(5) 0.123(4) -0.031(4) -0.049(4) -0.094(5)
O7 0.075(3) 0.116(4) 0.167(5) -0.007(4) 0.012(3) 0.010(3)
O8 0.091(3) 0.128(4) 0.088(3) 0.015(3) 0.028(3) 0.001(3)
O9 0.088(3) 0.061(2) 0.111(3) 0.044(2) -0.016(2) -0.028(2)
O10 0.057(2) 0.127(4) 0.143(4) 0.080(3) -0.008(3) -0.025(2)
O11 0.107(4) 0.170(5) 0.163(5) 0.071(4) -0.076(4) -0.042(4)
O12 0.276(8) 0.102(4) 0.122(5) -0.024(3) -0.008(5) -0.075(5)
O13 0.075(3) 0.121(4) 0.079(3) -0.015(2) -0.011(2) -0.010(2)
O14 0.139(5) 0.132(4) 0.117(4) 0.024(3) -0.040(4) 0.005(4)

loop_
_atom_type_symbol
_atom_type_description
_atom_type_scat_dispersion_real
_atom_type_scat_dispersion_imag
_atom_type_scat_source
C C 0.0033 0.0016 'International Tables Vol C Tables 4.2.6.8 and 6.1.1.4'
H H 0.0000 0.0000 'International Tables Vol C Tables 4.2.6.8 and 6.1.1.4'
N N 0.0061 0.0033 'International Tables Vol C Tables 4.2.6.8 and 6.1.1.4'
O O 0.0106 0.0060 'International Tables Vol C Tables 4.2.6.8 and 6.1.1.4'
Cl Cl 0.1484 0.1585 'International Tables Vol C Tables 4.2.6.8 and 6.1.1.4'
Co Co 0.3494 0.9721 'International Tables Vol C Tables 4.2.6.8 and 6.1.1.4'
Br Br -0.2901 2.4595 'International Tables Vol C Tables 4.2.6.8 and 6.1.1.4'

loop_
_geom_angle_atom_site_label_1
_geom_angle_atom_site_label_2
_geom_angle_atom_site_label_3
_geom_angle
_geom_angle_site_symmetry_1
_geom_angle_site_symmetry_3
_geom_angle_publ_flag
Co3 Br1 Co2 178.94(2) . . ?
N1 C1 C2 109.5(3) . . ?
N1 C1 H1A 109.8 . . ?
C2 C1 H1A 109.8 . . ?
N1 C1 H1B 109.8 . . ?
C2 C1 H1B 109.8 . . ?
H1A C1 H1B 108.2 . . ?
N2 C2 C1 109.7(3) . . ?
N2 C2 H2A 109.7 . . ?
C1 C2 H2A 109.7 . . ?
N2 C2 H2B 109.7 . . ?
C1 C2 H2B 109.7 . . ?
H2A C2 H2B 108.2 . . ?
N1 C3 C4 109.9(3) . . ?
N1 C3 H3A 109.7 . . ?
C4 C3 H3A 109.7 . . ?
N1 C3 H3B 109.7 . . ?
C4 C3 H3B 109.7 . . ?
H3A C3 H3B 108.2 . . ?
N3 C4 C3 109.0(3) . . ?
N3 C4 H4A 109.9 . . ?
C3 C4 H4A 109.9 . . ?
N3 C4 H4B 109.9 . . ?
C3 C4 H4B 109.9 . . ?
H4A C4 H4B 108.3 . . ?
N1 C5 C6 109.4(3) . . ?
N1 C5 H5A 109.8 . . ?
C6 C5 H5A 109.8 . . ?
N1 C5 H5B 109.8 . . ?
C6 C5 H5B 109.8 . . ?
H5A C5 H5B 108.2 . . ?
N4 C6 C5 109.7(3) . . ?
N4 C6 H6A 109.7 . . ?
C5 C6 H6A 109.7 . . ?
N4 C6 H6B 109.7 . . ?
C5 C6 H6B 109.7 . . ?
H6A C6 H6B 108.2 . . ?
N5 C7 C8 109.5(3) . . ?
N5 C7 H7A 109.8 . . ?
C8 C7 H7A 109.8 . . ?
N5 C7 H7B 109.8 . . ?
C8 C7 H7B 109.8 . . ?
H7A C7 H7B 108.2 . . ?
N6 C8 C7 108.5(3) . . ?
N6 C8 H8A 110.0 . . ?
C7 C8 H8A 110.0 . . ?
N6 C8 H8B 110.0 . . ?
C7 C8 H8B 110.0 . . ?
H8A C8 H8B 108.4 . . ?
N5 C9 C10 109.4(3) . . ?
N5 C9 H9A 109.8 . . ?
C10 C9 H9A 109.8 . . ?
N5 C9 H9B 109.8 . . ?
C10 C9 H9B 109.8 . . ?
H9A C9 H9B 108.3 . . ?
N7 C10 C9 109.0(3) . . ?
N7 C10 H10A 109.9 . . ?
C9 C10 H10A 109.9 . . ?
N7 C10 H10B 109.9 . . ?
C9 C10 H10B 109.9 . . ?
H10A C10 H10B 108.3 . . ?
N5 C11 C12 109.6(3) . . ?
N5 C11 H11A 109.7 . . ?
C12 C11 H11A 109.7 . . ?
N5 C11 H11B 109.7 . . ?
C12 C11 H11B 109.7 . . ?
H11A C11 H11B 108.2 . . ?
N8 C12 C11 109.2(3) . . ?
N8 C12 H12A 109.8 . . ?
C11 C12 H12A 109.8 . . ?
N8 C12 H12B 109.8 . . ?
C11 C12 H12B 109.8 . . ?
H12A C12 H12B 108.3 . . ?
C14 C13 N2 109.6(3) . . ?
C15 C14 C19 117.2(4) . . ?
C15 C14 C13 121.5(4) . . ?
C19 C14 C13 121.1(4) . . ?
C16 C15 C14 121.5(4) . . ?
C16 C15 H15 119.3 . . ?
C14 C15 H15 119.3 . . ?
C15 C16 C17 120.6(4) . . ?
C15 C16 H16 119.7 . . ?
C17 C16 H16 119.7 . . ?
C16 C17 C18 118.4(4) . . ?
C16 C17 C20 121.6(4) . . ?
C18 C17 C20 119.8(4) . . ?
C19 C18 C17 120.4(4) . . ?
C19 C18 H18 119.8 . . ?
C17 C18 H18 119.8 . . ?
C18 C19 C14 121.4(4) . . ?
C18 C19 H19 119.3 . . ?
C14 C19 H19 119.3 . . ?
C17 C20 N7 111.1(3) . . ?
C17 C20 H20A 109.4 . . ?
N7 C20 H20A 109.4 . . ?
C17 C20 H20B 109.4 . . ?
N7 C20 H20B 109.4 . . ?
H20A C20 H20B 108.0 . . ?
C22 C21 N3 110.0(3) . . ?
C22 C21 H21A 109.7 . . ?
N3 C21 H21A 109.7 . . ?
C22 C21 H21B 109.7 . . ?
N3 C21 H21B 109.7 . . ?
H21A C21 H21B 108.2 . . ?
C23 C22 C27 117.9(4) . . ?
C23 C22 C21 120.8(4) . . ?
C27 C22 C21 121.3(4) . . ?
C24 C23 C22 120.8(4) . . ?
C24 C23 H23 119.6 . . ?
C22 C23 H23 119.6 . . ?
C23 C24 C25 120.6(4) . . ?
C23 C24 H24 119.7 . . ?
C25 C24 H24 119.7 . . ?
C26 C25 C24 118.4(4) . . ?
C26 C25 C28 120.9(4) . . ?
C24 C25 C28 120.5(3) . . ?
C27 C26 C25 120.0(4) . . ?
C27 C26 H26 120.0 . . ?
C25 C26 H26 120.0 . . ?
C26 C27 C22 121.9(4) . . ?
C26 C27 H27 119.1 . . ?
C22 C27 H27 119.1 . . ?
C25 C28 N6 110.1(3) . . ?
C25 C28 H28A 109.7 . . ?
N6 C28 H28A 109.7 . . ?
C25 C28 H28B 109.7 . . ?
N6 C28 H28B 109.7 . . ?
H28A C28 H28B 108.2 . . ?
N4 C29 C30 110.1(3) . . ?
N4 C29 H29A 109.6 . . ?
C30 C29 H29A 109.6 . . ?
N4 C29 H29B 109.6 . . ?
C30 C29 H29B 109.6 . . ?
H29A C29 H29B 108.2 . . ?
C35 C30 C31 118.6(4) . . ?
C35 C30 C29 120.8(4) . . ?
C31 C30 C29 120.5(4) . . ?
C32 C31 C30 120.4(4) . . ?
C32 C31 H31 119.8 . . ?
C30 C31 H31 119.8 . . ?
C31 C32 C33 120.7(4) . . ?
C31 C32 H32 119.6 . . ?
C33 C32 H32 119.6 . . ?
C32 C33 C34 118.5(4) . . ?
C32 C33 C36 120.7(4) . . ?
C34 C33 C36 120.6(4) . . ?
C35 C34 C33 120.6(4) . . ?
C35 C34 H34 119.7 . . ?
C33 C34 H34 119.7 . . ?
C34 C35 C30 120.6(4) . . ?
C34 C35 H35 119.7 . . ?
C30 C35 H35 119.7 . . ?
C33 C36 N8 109.7(3) . . ?
C33 C36 H36A 109.7 . . ?
N8 C36 H36A 109.7 . . ?
C33 C36 H36B 109.7 . . ?
N8 C36 H36B 109.7 . . ?
H36A C36 H36B 108.2 . . ?
N9 C37 C38 175.0(10) . . ?
C37 C38 H38A 109.5 . . ?
C37 C38 H38B 109.5 . . ?
H38A C38 H38B 109.5 . . ?
C37 C38 H38C 109.5 . . ?
H38A C38 H38C 109.5 . . ?
H38B C38 H38C 109.5 . . ?
N10 C39 C40 177.7(8) . . ?
C39 C40 H40A 109.5 . . ?
C39 C40 H40B 109.5 . . ?
H40A C40 H40B 109.5 . . ?
C39 C40 H40C 109.5 . . ?
H40A C40 H40C 109.5 . . ?
H40B C40 H40C 109.5 . . ?
N11 C41 C42 174.6(9) . . ?
C41 C42 H42A 109.5 . . ?
C41 C42 H42B 109.5 . . ?
H42A C42 H42B 109.5 . . ?
C41 C42 H42C 109.5 . . ?
H42A C42 H42C 109.5 . . ?
H42B C42 H42C 109.5 . . ?
O4 Cl1 O2 109.3(3) . . ?
O4 Cl1 O3 112.5(3) . . ?
O2 Cl1 O3 110.3(3) . . ?
O4 Cl1 O1 111.0(3) . . ?
O2 Cl1 O1 106.2(3) . . ?
O3 Cl1 O1 107.4(3) . . ?
O6 Cl2 O7 113.3(4) . . ?
O6 Cl2 O8 111.2(4) . . ?
O7 Cl2 O8 111.4(3) . . ?
O6 Cl2 O5 106.2(4) . . ?
O7 Cl2 O5 105.6(4) . . ?
O8 Cl2 O5 108.7(4) . . ?
O10 Cl3 O12 110.6(4) . . ?
O10 Cl3 O11 108.9(3) . . ?
O12 Cl3 O11 103.1(4) . . ?
O10 Cl3 O9 113.6(3) . . ?
O12 Cl3 O9 110.2(3) . . ?
O11 Cl3 O9 109.9(3) . . ?
N7 Co2 N8 116.94(12) . . ?
N7 Co2 N6 117.15(12) . . ?
N8 Co2 N6 117.64(12) . . ?
N7 Co2 N5 80.36(12) . . ?
N8 Co2 N5 80.46(11) . . ?
N6 Co2 N5 80.21(11) . . ?
N7 Co2 Br1 99.82(9) . . ?
N8 Co2 Br1 99.93(8) . . ?
N6 Co2 Br1 99.22(8) . . ?
N5 Co2 Br1 179.41(8) . . ?
N3 Co3 N4 116.86(12) . . ?
N3 Co3 N2 118.17(12) . . ?
N4 Co3 N2 117.10(12) . . ?
N3 Co3 N1 80.31(12) . . ?
N4 Co3 N1 80.78(11) . . ?
N2 Co3 N1 80.65(11) . . ?
N3 Co3 Br1 100.89(8) . . ?
N4 Co3 Br1 98.63(8) . . ?
N2 Co3 Br1 98.73(8) . . ?
N1 Co3 Br1 178.80(8) . . ?
C5 N1 C3 111.7(3) . . ?
C5 N1 C1 111.6(3) . . ?
C3 N1 C1 111.3(3) . . ?
C5 N1 Co3 107.1(2) . . ?
C3 N1 Co3 107.6(2) . . ?
C1 N1 Co3 107.3(2) . . ?
C2 N2 C13 109.9(3) . . ?
C2 N2 Co3 106.7(2) . . ?
C13 N2 Co3 121.7(2) . . ?
C2 N2 H2C 105.8 . . ?
C13 N2 H2C 105.8 . . ?
Co3 N2 H2C 105.8 . . ?
C4 N3 C21 110.2(3) . . ?
C4 N3 Co3 108.4(2) . . ?
C21 N3 Co3 119.8(2) . . ?
C4 N3 H3C 105.8 . . ?
C21 N3 H3C 105.8 . . ?
Co3 N3 H3C 105.8 . . ?
C6 N4 C29 110.5(3) . . ?
C6 N4 Co3 106.9(2) . . ?
C29 N4 Co3 120.1(2) . . ?
C6 N4 H4C 106.2 . . ?
C29 N4 H4C 106.2 . . ?
Co3 N4 H4C 106.2 . . ?
C9 N5 C11 111.7(3) . . ?
C9 N5 C7 111.2(3) . . ?
C11 N5 C7 111.1(3) . . ?
C9 N5 Co2 107.6(2) . . ?
C11 N5 Co2 107.6(2) . . ?
C7 N5 Co2 107.3(2) . . ?
C8 N6 C28 111.3(3) . . ?
C8 N6 Co2 107.2(2) . . ?
C28 N6 Co2 120.4(2) . . ?
C8 N6 H6C 105.6 . . ?
C28 N6 H6C 105.6 . . ?
Co2 N6 H6C 105.6 . . ?
C10 N7 C20 111.2(3) . . ?
C10 N7 Co2 107.2(2) . . ?
C20 N7 Co2 120.4(2) . . ?
C10 N7 H7C 105.7 . . ?
C20 N7 H7C 105.7 . . ?
Co2 N7 H7C 105.7 . . ?
C12 N8 C36 111.5(3) . . ?
C12 N8 Co2 107.0(2) . . ?
C36 N8 Co2 120.8(2) . . ?
C12 N8 H8C 105.5 . . ?
C36 N8 H8C 105.5 . . ?
Co2 N8 H8C 105.5 . . ?
H13A O13 H13B 109.8 . . ?
H14A O14 H14B 109.4 . . ?

loop_
_geom_bond_atom_site_label_1
_geom_bond_atom_site_label_2
_geom_bond_distance
_geom_bond_site_symmetry_2
_geom_bond_publ_flag
Br1 Co3 2.5148(6) . ?
Br1 Co2 2.5191(6) . ?
C1 N1 1.485(5) . ?
C1 C2 1.505(6) . ?
C1 H1A 0.9700 . ?
C1 H1B 0.9700 . ?
C2 N2 1.484(5) . ?
C2 H2A 0.9700 . ?
C2 H2B 0.9700 . ?
C3 N1 1.478(5) . ?
C3 C4 1.510(6) . ?
C3 H3A 0.9700 . ?
C3 H3B 0.9700 . ?
C4 N3 1.489(5) . ?
C4 H4A 0.9700 . ?
C4 H4B 0.9700 . ?
C5 N1 1.474(5) . ?
C5 C6 1.511(6) . ?
C5 H5A 0.9700 . ?
C5 H5B 0.9700 . ?
C6 N4 1.480(5) . ?
C6 H6A 0.9700 . ?
C6 H6B 0.9700 . ?
C7 N5 1.489(5) . ?
C7 C8 1.515(5) . ?
C7 H7A 0.9700 . ?
C7 H7B 0.9700 . ?
C8 N6 1.477(5) . ?
C8 H8A 0.9700 . ?
C8 H8B 0.9700 . ?
C9 N5 1.475(5) . ?
C9 C10 1.512(6) . ?
C9 H9A 0.9700 . ?
C9 H9B 0.9700 . ?
C10 N7 1.484(5) . ?
C10 H10A 0.9700 . ?
C10 H10B 0.9700 . ?
C11 N5 1.478(5) . ?
C11 C12 1.516(6) . ?
C11 H11A 0.9700 . ?
C11 H11B 0.9700 . ?
C12 N8 1.479(5) . ?
C12 H12A 0.9700 . ?
C12 H12B 0.9700 . ?
C13 C14 1.494(6) . ?
C13 N2 1.509(5) . ?
C14 C15 1.391(6) . ?
C14 C19 1.394(5) . ?
C15 C16 1.376(6) . ?
C15 H15 0.9300 . ?
C16 C17 1.389(5) . ?
C16 H16 0.9300 . ?
C17 C18 1.390(6) . ?
C17 C20 1.487(6) . ?
C18 C19 1.381(6) . ?
C18 H18 0.9300 . ?
C19 H19 0.9300 . ?
C20 N7 1.497(5) . ?
C20 H20A 0.9700 . ?
C20 H20B 0.9700 . ?
C21 C22 1.487(5) . ?
C21 N3 1.508(5) . ?
C21 H21A 0.9700 . ?
C21 H21B 0.9700 . ?
C22 C23 1.384(5) . ?
C22 C27 1.388(5) . ?
C23 C24 1.379(5) . ?
C23 H23 0.9300 . ?
C24 C25 1.395(5) . ?
C24 H24 0.9300 . ?
C25 C26 1.391(5) . ?
C25 C28 1.488(5) . ?
C26 C27 1.371(5) . ?
C26 H26 0.9300 . ?
C27 H27 0.9300 . ?
C28 N6 1.497(5) . ?
C28 H28A 0.9700 . ?
C28 H28B 0.9700 . ?
C29 N4 1.502(5) . ?
C29 C30 1.503(5) . ?
C29 H29A 0.9700 . ?
C29 H29B 0.9700 . ?
C30 C35 1.383(6) . ?
C30 C31 1.387(5) . ?
C31 C32 1.379(6) . ?
C31 H31 0.9300 . ?
C32 C33 1.381(5) . ?
C32 H32 0.9300 . ?
C33 C34 1.389(5) . ?
C33 C36 1.492(5) . ?
C34 C35 1.377(6) . ?
C34 H34 0.9300 . ?
C35 H35 0.9300 . ?
C36 N8 1.503(5) . ?
C36 H36A 0.9700 . ?
C36 H36B 0.9700 . ?
C37 N9 1.089(10) . ?
C37 C38 1.542(12) . ?
C38 H38A 0.9600 . ?
C38 H38B 0.9600 . ?
C38 H38C 0.9600 . ?
C39 N10 1.085(7) . ?
C39 C40 1.459(9) . ?
C40 H40A 0.9600 . ?
C40 H40B 0.9600 . ?
C40 H40C 0.9600 . ?
C41 N11 1.077(8) . ?
C41 C42 1.503(10) . ?
C42 H42A 0.9600 . ?
C42 H42B 0.9600 . ?
C42 H42C 0.9600 . ?
Cl1 O4 1.386(4) . ?
Cl1 O2 1.395(4) . ?
Cl1 O3 1.398(4) . ?
Cl1 O1 1.404(4) . ?
Cl2 O6 1.354(5) . ?
Cl2 O7 1.383(5) . ?
Cl2 O8 1.393(4) . ?
Cl2 O5 1.437(5) . ?
Cl3 O10 1.379(4) . ?
Cl3 O12 1.381(5) . ?
Cl3 O11 1.400(5) . ?
Cl3 O9 1.401(3) . ?
Co2 N7 2.115(3) . ?
Co2 N8 2.119(3) . ?
Co2 N6 2.131(3) . ?
Co2 N5 2.247(3) . ?
Co3 N3 2.115(3) . ?
Co3 N4 2.115(3) . ?
Co3 N2 2.130(3) . ?
Co3 N1 2.248(3) . ?
N2 H2C 0.9100 . ?
N3 H3C 0.9100 . ?
N4 H4C 0.9100 . ?
N6 H6C 0.9100 . ?
N7 H7C 0.9100 . ?
N8 H8C 0.9100 . ?
O13 H13A 0.9006 . ?
O13 H13B 0.9060 . ?
O14 H14A 0.9122 . ?
O14 H14B 0.9031 . ?

loop_
_geom_torsion_atom_site_label_1
_geom_torsion_atom_site_label_2
_geom_torsion_atom_site_label_3
_geom_torsion_atom_site_label_4
_geom_torsion
_geom_torsion_site_symmetry_1
_geom_torsion_site_symmetry_2
_geom_torsion_site_symmetry_3
_geom_torsion_site_symmetry_4
_geom_torsion_publ_flag
N1 C1 C2 N2 56.9(4) . . . . ?
N1 C3 C4 N3 55.3(4) . . . . ?
N1 C5 C6 N4 56.9(4) . . . . ?
N5 C7 C8 N6 57.3(4) . . . . ?
N5 C9 C10 N7 56.6(4) . . . . ?
N5 C11 C12 N8 56.2(4) . . . . ?
N2 C13 C14 C15 -76.1(4) . . . . ?
N2 C13 C14 C19 99.5(4) . . . . ?
C19 C14 C15 C16 -5.0(6) . . . . ?
C13 C14 C15 C16 170.8(3) . . . . ?
C14 C15 C16 C17 -1.1(6) . . . . ?
C15 C16 C17 C18 5.8(5) . . . . ?
C15 C16 C17 C20 -168.6(4) . . . . ?
C16 C17 C18 C19 -4.4(5) . . . . ?
C20 C17 C18 C19 170.1(3) . . . . ?
C17 C18 C19 C14 -1.8(6) . . . . ?
C15 C14 C19 C18 6.4(5) . . . . ?
C13 C14 C19 C18 -169.4(3) . . . . ?
C16 C17 C20 N7 100.1(4) . . . . ?
C18 C17 C20 N7 -74.2(4) . . . . ?
N3 C21 C22 C23 -74.8(4) . . . . ?
N3 C21 C22 C27 101.5(4) . . . . ?
C27 C22 C23 C24 -4.0(5) . . . . ?
C21 C22 C23 C24 172.4(3) . . . . ?
C22 C23 C24 C25 -1.1(5) . . . . ?
C23 C24 C25 C26 5.3(5) . . . . ?
C23 C24 C25 C28 -169.1(3) . . . . ?
C24 C25 C26 C27 -4.2(5) . . . . ?
C28 C25 C26 C27 170.1(3) . . . . ?
C25 C26 C27 C22 -1.0(6) . . . . ?
C23 C22 C27 C26 5.1(5) . . . . ?
C21 C22 C27 C26 -171.3(3) . . . . ?
C26 C25 C28 N6 -75.8(4) . . . . ?
C24 C25 C28 N6 98.4(4) . . . . ?
N4 C29 C30 C35 102.4(4) . . . . ?
N4 C29 C30 C31 -73.5(4) . . . . ?
C35 C30 C31 C32 -6.0(5) . . . . ?
C29 C30 C31 C32 170.0(3) . . . . ?
C30 C31 C32 C33 -0.1(5) . . . . ?
C31 C32 C33 C34 5.7(5) . . . . ?
C31 C32 C33 C36 -169.4(3) . . . . ?
C32 C33 C34 C35 -5.2(5) . . . . ?
C36 C33 C34 C35 169.9(3) . . . . ?
C33 C34 C35 C30 -1.0(6) . . . . ?
C31 C30 C35 C34 6.6(5) . . . . ?
C29 C30 C35 C34 -169.4(3) . . . . ?
C32 C33 C36 N8 99.4(4) . . . . ?
C34 C33 C36 N8 -75.6(4) . . . . ?
Co3 Br1 Co2 N7 156.1(12) . . . . ?
Co3 Br1 Co2 N8 36.3(12) . . . . ?
Co3 Br1 Co2 N6 -84.1(12) . . . . ?
Co3 Br1 Co2 N5 -96(9) . . . . ?
Co2 Br1 Co3 N3 -0.9(12) . . . . ?
Co2 Br1 Co3 N4 -120.6(12) . . . . ?
Co2 Br1 Co3 N2 120.1(12) . . . . ?
Co2 Br1 Co3 N1 179(100) . . . . ?
C6 C5 N1 C3 -150.7(3) . . . . ?
C6 C5 N1 C1 84.0(4) . . . . ?
C6 C5 N1 Co3 -33.2(4) . . . . ?
C4 C3 N1 C5 83.7(4) . . . . ?
C4 C3 N1 C1 -150.8(3) . . . . ?
C4 C3 N1 Co3 -33.6(4) . . . . ?
C2 C1 N1 C5 -150.0(3) . . . . ?
C2 C1 N1 C3 84.5(4) . . . . ?
C2 C1 N1 Co3 -33.0(4) . . . . ?
N3 Co3 N1 C5 -114.1(3) . . . . ?
N4 Co3 N1 C5 5.4(2) . . . . ?
N2 Co3 N1 C5 125.1(3) . . . . ?
Br1 Co3 N1 C5 66(4) . . . . ?
N3 Co3 N1 C3 6.1(2) . . . . ?
N4 Co3 N1 C3 125.6(2) . . . . ?
N2 Co3 N1 C3 -114.7(2) . . . . ?
Br1 Co3 N1 C3 -174(4) . . . . ?
N3 Co3 N1 C1 126.0(3) . . . . ?
N4 Co3 N1 C1 -114.5(3) . . . . ?
N2 Co3 N1 C1 5.1(2) . . . . ?
Br1 Co3 N1 C1 -54(4) . . . . ?
C1 C2 N2 C13 83.8(4) . . . . ?
C1 C2 N2 Co3 -50.0(4) . . . . ?
C14 C13 N2 C2 177.9(3) . . . . ?
C14 C13 N2 Co3 -56.4(4) . . . . ?
N3 Co3 N2 C2 -50.0(3) . . . . ?
N4 Co3 N2 C2 98.1(3) . . . . ?
N1 Co3 N2 C2 23.6(2) . . . . ?
Br1 Co3 N2 C2 -157.4(2) . . . . ?
N3 Co3 N2 C13 -177.1(3) . . . . ?
N4 Co3 N2 C13 -28.9(3) . . . . ?
N1 Co3 N2 C13 -103.5(3) . . . . ?
Br1 Co3 N2 C13 75.5(3) . . . . ?
C3 C4 N3 C21 84.8(4) . . . . ?
C3 C4 N3 Co3 -48.0(4) . . . . ?
C22 C21 N3 C4 178.8(3) . . . . ?
C22 C21 N3 Co3 -54.5(4) . . . . ?
N4 Co3 N3 C4 -52.0(3) . . . . ?
N2 Co3 N3 C4 96.2(3) . . . . ?
N1 Co3 N3 C4 22.4(2) . . . . ?
Br1 Co3 N3 C4 -157.6(2) . . . . ?
N4 Co3 N3 C21 -179.6(2) . . . . ?
N2 Co3 N3 C21 -31.3(3) . . . . ?
N1 Co3 N3 C21 -105.2(3) . . . . ?
Br1 Co3 N3 C21 74.8(3) . . . . ?
C5 C6 N4 C29 82.5(4) . . . . ?
C5 C6 N4 Co3 -49.8(3) . . . . ?
C30 C29 N4 C6 176.9(3) . . . . ?
C30 C29 N4 Co3 -58.0(4) . . . . ?
N3 Co3 N4 C6 97.6(3) . . . . ?
N2 Co3 N4 C6 -51.0(3) . . . . ?
N1 Co3 N4 C6 23.5(2) . . . . ?
Br1 Co3 N4 C6 -155.5(2) . . . . ?
N3 Co3 N4 C29 -29.2(3) . . . . ?
N2 Co3 N4 C29 -177.8(2) . . . . ?
N1 Co3 N4 C29 -103.3(3) . . . . ?
Br1 Co3 N4 C29 77.7(3) . . . . ?
C10 C9 N5 C11 85.3(4) . . . . ?
C10 C9 N5 C7 -149.8(3) . . . . ?
C10 C9 N5 Co2 -32.5(4) . . . . ?
C12 C11 N5 C9 -149.4(3) . . . . ?
C12 C11 N5 C7 85.7(4) . . . . ?
C12 C11 N5 Co2 -31.5(4) . . . . ?
C8 C7 N5 C9 84.6(4) . . . . ?
C8 C7 N5 C11 -150.2(3) . . . . ?
C8 C7 N5 Co2 -32.9(4) . . . . ?
N7 Co2 N5 C9 4.5(2) . . . . ?
N8 Co2 N5 C9 124.2(2) . . . . ?
N6 Co2 N5 C9 -115.4(2) . . . . ?
Br1 Co2 N5 C9 -103(9) . . . . ?
N7 Co2 N5 C11 -116.0(2) . . . . ?
N8 Co2 N5 C11 3.6(2) . . . . ?
N6 Co2 N5 C11 124.0(2) . . . . ?
Br1 Co2 N5 C11 136(9) . . . . ?
N7 Co2 N5 C7 124.3(3) . . . . ?
N8 Co2 N5 C7 -116.0(3) . . . . ?
N6 Co2 N5 C7 4.4(2) . . . . ?
Br1 Co2 N5 C7 16(9) . . . . ?
C7 C8 N6 C28 82.3(4) . . . . ?
C7 C8 N6 Co2 -51.4(4) . . . . ?
C25 C28 N6 C8 177.0(3) . . . . ?
C25 C28 N6 Co2 -56.3(4) . . . . ?
N7 Co2 N6 C8 -48.6(3) . . . . ?
N8 Co2 N6 C8 98.9(3) . . . . ?
N5 Co2 N6 C8 25.2(2) . . . . ?
Br1 Co2 N6 C8 -154.7(2) . . . . ?
N7 Co2 N6 C28 -177.2(2) . . . . ?
N8 Co2 N6 C28 -29.7(3) . . . . ?
N5 Co2 N6 C28 -103.4(3) . . . . ?
Br1 Co2 N6 C28 76.7(3) . . . . ?
C9 C10 N7 C20 82.8(4) . . . . ?
C9 C10 N7 Co2 -50.6(4) . . . . ?
C17 C20 N7 C10 178.5(3) . . . . ?
C17 C20 N7 Co2 -55.0(4) . . . . ?
N8 Co2 N7 C10 -49.5(3) . . . . ?
N6 Co2 N7 C10 98.2(2) . . . . ?
N5 Co2 N7 C10 24.5(2) . . . . ?
Br1 Co2 N7 C10 -156.1(2) . . . . ?
N8 Co2 N7 C20 -177.9(3) . . . . ?
N6 Co2 N7 C20 -30.2(3) . . . . ?
N5 Co2 N7 C20 -103.9(3) . . . . ?
Br1 Co2 N7 C20 75.6(3) . . . . ?
C11 C12 N8 C36 83.1(4) . . . . ?
C11 C12 N8 Co2 -50.9(3) . . . . ?
C33 C36 N8 C12 176.2(3) . . . . ?
C33 C36 N8 Co2 -56.9(4) . . . . ?
N7 Co2 N8 C12 99.2(2) . . . . ?
N6 Co2 N8 C12 -48.4(3) . . . . ?
N5 Co2 N8 C12 25.2(2) . . . . ?
Br1 Co2 N8 C12 -154.4(2) . . . . ?
N7 Co2 N8 C36 -29.7(3) . . . . ?
N6 Co2 N8 C36 -177.3(2) . . . . ?
N5 Co2 N8 C36 -103.7(3) . . . . ?
Br1 Co2 N8 C36 76.7(3) . . . . ?
